data_4501978
loop_
_publ_author_name
'Wang, Hailong'
'Zhang, Li-Fang'
'Ni, Zhong-Hai'
'Zhong, Wei-Feng'
'Tian, Lai-Jin'
'Jiang, Jianzhuang'

_publ_section_title
;
 Synthesis, Crystal Structures, and Magnetic Properties of One-Dimensional
 Mixed Cyanide- and Phenolate-Bridged Heterotrimetallic Complexes
;
_journal_issue 10
_journal_name_full 'Crystal Growth &amp; Design'
_journal_page_first 4231
_journal_paper_doi 10.1021/cg100789s
_journal_volume 10
_journal_year 2010
_chemical_formula_sum 'C44 H41 Cl Cr Cu Mn N11 O9'
_chemical_formula_weight 1073.81
_chemical_name_systematic
; 
 ? 
;
_space_group_IT_number 14
_symmetry_cell_setting monoclinic
_symmetry_space_group_name_Hall '-P 2yn'
_symmetry_space_group_name_H-M 'P 1 21/n 1'
_atom_sites_solution_hydrogens geom
_atom_sites_solution_primary direct
_atom_sites_solution_secondary difmap
_audit_creation_method SHELXL-97
_cell_angle_alpha 90.00
_cell_angle_beta 92.557(2)
_cell_angle_gamma 90.00
_cell_formula_units_Z 4
_cell_length_a 13.5190(4)
_cell_length_b 20.6640(6)
_cell_length_c 16.7130(4)
_cell_measurement_reflns_used 4936
_cell_measurement_temperature 298(2)
_cell_measurement_theta_max 20.48
_cell_measurement_theta_min 2.48
_cell_volume 4664.2(2)
_computing_cell_refinement 'SAINT-Plus (Bruker, 2001)'
_computing_data_collection 'APEX2 (Bruker, 2004)'
_computing_data_reduction SAINT-Plus
_computing_molecular_graphics 'XP (Sheldrick, 1998)'
_computing_publication_material XP
_computing_structure_refinement 'SHELXL-97 (Sheldrick, 1997)'
_computing_structure_solution 'SHELXL-97 (Sheldrick, 1997)'
_diffrn_ambient_temperature 298(2)
_diffrn_detector_area_resol_mean 0
_diffrn_measured_fraction_theta_full 0.998
_diffrn_measured_fraction_theta_max 0.998
_diffrn_measurement_device_type 'Bruker CCD Detector'
_diffrn_measurement_method '\w scans'
_diffrn_radiation_monochromator graphite
_diffrn_radiation_source 'fine-focus sealed tube'
_diffrn_radiation_type MoK\a
_diffrn_radiation_wavelength 0.71069
_diffrn_reflns_av_R_equivalents 0.0625
_diffrn_reflns_av_sigmaI/netI 0.0521
_diffrn_reflns_limit_h_max 16
_diffrn_reflns_limit_h_min -16
_diffrn_reflns_limit_k_max 24
_diffrn_reflns_limit_k_min -17
_diffrn_reflns_limit_l_max 19
_diffrn_reflns_limit_l_min -19
_diffrn_reflns_number 36878
_diffrn_reflns_theta_full 25.00
_diffrn_reflns_theta_max 25.00
_diffrn_reflns_theta_min 1.57
_diffrn_standards_interval_count 0
_diffrn_standards_interval_time 0
_diffrn_standards_number 0
_exptl_absorpt_coefficient_mu 1.072
_exptl_absorpt_correction_T_max 0.9004
_exptl_absorpt_correction_T_min 0.8305
_exptl_absorpt_correction_type multi-scan
_exptl_absorpt_process_details '(SADABS; Sheldrick, 2003)'
_exptl_crystal_colour red
_exptl_crystal_density_diffrn 1.529
_exptl_crystal_density_method 'not measured'
_exptl_crystal_description block
_exptl_crystal_F_000 2196
_exptl_crystal_size_max 0.18
_exptl_crystal_size_mid 0.15
_exptl_crystal_size_min 0.10
_refine_diff_density_max 0.838
_refine_diff_density_min -0.410
_refine_diff_density_rms 0.089
_refine_ls_extinction_method none
_refine_ls_goodness_of_fit_ref 1.025
_refine_ls_hydrogen_treatment constr
_refine_ls_matrix_type full
_refine_ls_number_parameters 650
_refine_ls_number_reflns 8190
_refine_ls_number_restraints 100
_refine_ls_restrained_S_all 1.036
_refine_ls_R_factor_all 0.0928
_refine_ls_R_factor_gt 0.0565
_refine_ls_shift/su_max 0.002
_refine_ls_shift/su_mean 0.000
_refine_ls_structure_factor_coef Fsqd
_refine_ls_weighting_details 'calc w=1/[\s^2^(Fo^2^)+(0.1109P)^2^+0.0000P] where P=(Fo^2^+2Fc^2^)/3'
_refine_ls_weighting_scheme calc
_refine_ls_wR_factor_gt 0.1593
_refine_ls_wR_factor_ref 0.1789
_reflns_number_gt 5482
_reflns_number_total 8190
_reflns_threshold_expression >2sigma(I)
_cod_data_source_file cg100789s_si_002.cif
_cod_data_source_block 2
_cod_depositor_comments
;
The following automatic conversions were performed:

'_symmetry_cell_setting' value 'Monoclinic' changed to 'monoclinic'
according to /home/saulius/struct/CIF-dictionaries/cif_core.dic
dictionary named 'cif_core.dic' version 2.4.2 from 2011-04-26.

Automatic conversion script
Id: cif_fix_values 1715 2011-07-08 13:25:40Z adriana 
;
_cod_original_sg_symbol_H-M P2(1)/n
_cod_database_code 4501978

loop_
_symmetry_equiv_pos_as_xyz
'x, y, z'
'-x+1/2, y+1/2, -z+1/2'
'-x, -y, -z'
'x-1/2, -y-1/2, z-1/2'

loop_
_atom_site_label
_atom_site_type_symbol
_atom_site_fract_x
_atom_site_fract_y
_atom_site_fract_z
_atom_site_U_iso_or_equiv
_atom_site_adp_type
_atom_site_occupancy
_atom_site_symmetry_multiplicity
_atom_site_calc_flag
_atom_site_refinement_flags
_atom_site_disorder_assembly
_atom_site_disorder_group
C1 C 0.7480(4) 0.9710(3) 0.3758(3) 0.0577(13) Uani 1 1 d . . .
H1 H 0.7430 0.9506 0.3261 0.069 Uiso 1 1 calc R . .
C2 C 0.6863(3) 0.9482(2) 0.4364(3) 0.0486(12) Uani 1 1 d . . .
C3 C 0.6241(4) 0.8955(3) 0.4150(3) 0.0544(13) Uani 1 1 d . . .
H3 H 0.6330 0.8750 0.3663 0.065 Uiso 1 1 calc R . .
C4 C 0.5520(4) 0.8732(2) 0.4616(3) 0.0537(13) Uani 1 1 d . . .
C5 C 0.4870(5) 0.8149(3) 0.4382(4) 0.0780(19) Uani 1 1 d . . .
H5A H 0.4426 0.8061 0.4801 0.117 Uiso 1 1 calc R . .
H5B H 0.5283 0.7778 0.4305 0.117 Uiso 1 1 calc R . .
H5C H 0.4496 0.8242 0.3894 0.117 Uiso 1 1 calc R . .
C6 C 0.5370(3) 0.9069(2) 0.5313(3) 0.0504(12) Uani 1 1 d . . .
H6 H 0.4852 0.8941 0.5626 0.060 Uiso 1 1 calc R . .
C7 C 0.5953(3) 0.9593(2) 0.5576(3) 0.0406(11) Uani 1 1 d . . .
C8 C 0.6771(3) 0.9785(2) 0.5127(3) 0.0399(10) Uani 1 1 d . . .
C9 C 0.5629(3) 0.9936(2) 0.6264(3) 0.0472(12) Uani 1 1 d . . .
H9 H 0.5018 0.9811 0.6447 0.057 Uiso 1 1 calc R . .
C10 C 0.5567(4) 1.0644(3) 0.7344(3) 0.0609(15) Uani 1 1 d . . .
H10A H 0.4896 1.0479 0.7351 0.073 Uiso 1 1 calc R . .
H10B H 0.5540 1.1113 0.7318 0.073 Uiso 1 1 calc R . .
C11 C 0.6154(4) 1.0431(3) 0.8085(3) 0.0627(15) Uani 1 1 d . . .
H11A H 0.5858 1.0605 0.8557 0.075 Uiso 1 1 calc R . .
H11B H 0.6148 0.9963 0.8122 0.075 Uiso 1 1 calc R . .
C12 C 0.7854(4) 1.0304(3) 0.8584(3) 0.0669(16) Uani 1 1 d . . .
H12A H 0.7811 0.9845 0.8467 0.080 Uiso 1 1 calc R . .
H12B H 0.7681 1.0371 0.9135 0.080 Uiso 1 1 calc R . .
C13 C 0.8875(5) 1.0541(3) 0.8467(3) 0.0704(17) Uani 1 1 d . . .
H13A H 0.8993 1.0922 0.8796 0.084 Uiso 1 1 calc R . .
H13B H 0.9343 1.0211 0.8651 0.084 Uiso 1 1 calc R . .
C14 C 0.9791(4) 1.1085(3) 0.7540(3) 0.0573(14) Uani 1 1 d . . .
H14 H 1.0101 1.1232 0.8014 0.069 Uiso 1 1 calc R . .
C15 C 1.0203(3) 1.1322(2) 0.6822(3) 0.0476(12) Uani 1 1 d . . .
C16 C 1.1030(4) 1.1728(3) 0.6945(4) 0.0619(14) Uani 1 1 d . . .
H16 H 1.1224 1.1834 0.7469 0.074 Uiso 1 1 calc R . .
C17 C 1.1568(4) 1.1975(3) 0.6344(4) 0.0615(15) Uani 1 1 d . . .
C18 C 1.2452(4) 1.2416(3) 0.6522(4) 0.084(2) Uani 1 1 d . . .
H18A H 1.2514 1.2499 0.7087 0.126 Uiso 1 1 calc R . .
H18B H 1.2357 1.2816 0.6239 0.126 Uiso 1 1 calc R . .
H18C H 1.3043 1.2209 0.6353 0.126 Uiso 1 1 calc R . .
C19 C 1.1300(4) 1.1774(3) 0.5585(4) 0.0609(14) Uani 1 1 d . . .
H19 H 1.1676 1.1914 0.5166 0.073 Uiso 1 1 calc R . .
C20 C 1.0488(3) 1.1370(2) 0.5406(3) 0.0505(12) Uani 1 1 d . . .
C21 C 0.9892(3) 1.1153(2) 0.6025(3) 0.0417(11) Uani 1 1 d . . .
C22 C 1.0359(4) 1.1170(3) 0.4580(3) 0.0554(13) Uani 1 1 d . . .
H22 H 1.0830 1.1310 0.4230 0.066 Uiso 1 1 calc R . .
C23 C 0.9656(4) 1.0570(3) 0.3466(3) 0.0644(15) Uani 1 1 d . . .
H23A H 1.0046 1.0176 0.3452 0.077 Uiso 1 1 calc R . .
H23B H 0.9950 1.0886 0.3121 0.077 Uiso 1 1 calc R . .
C24 C 0.8634(5) 1.0436(3) 0.3182(3) 0.0746(18) Uani 1 1 d . . .
H24A H 0.8320 1.0831 0.2985 0.090 Uiso 1 1 calc R . .
H24B H 0.8629 1.0125 0.2747 0.090 Uiso 1 1 calc R . .
C25 C 0.7794(3) 0.8971(2) 0.7149(3) 0.0394(10) Uani 1 1 d . . .
C26 C 0.7482(3) 1.2156(2) 0.6762(3) 0.0422(11) Uani 1 1 d . . .
C27 C 0.5822(4) 0.8667(3) 0.8420(4) 0.0766(19) Uani 1 1 d . . .
H27 H 0.6230 0.8808 0.8848 0.092 Uiso 1 1 calc R . .
C28 C 0.4824(5) 0.8855(4) 0.8372(6) 0.106(3) Uani 1 1 d . . .
H28 H 0.4570 0.9116 0.8768 0.127 Uiso 1 1 calc R . .
C29 C 0.4252(6) 0.8662(5) 0.7767(7) 0.120(4) Uani 1 1 d . . .
H29 H 0.3600 0.8807 0.7723 0.144 Uiso 1 1 calc R . .
C30 C 0.4604(5) 0.8232(5) 0.7166(6) 0.114(3) Uani 1 1 d . . .
H30 H 0.4189 0.8071 0.6754 0.136 Uiso 1 1 calc R . .
C31 C 0.5600(4) 0.8072(3) 0.7238(4) 0.0745(19) Uani 1 1 d . . .
C32 C 0.6042(5) 0.7661(3) 0.6625(4) 0.078(2) Uani 1 1 d . . .
C33 C 0.7706(5) 0.7315(3) 0.6229(3) 0.0626(15) Uani 1 1 d . . .
C34 C 0.7465(7) 0.6936(3) 0.5556(4) 0.092(2) Uani 1 1 d . . .
H34 H 0.6810 0.6900 0.5369 0.111 Uiso 1 1 calc R . .
C35 C 0.8194(10) 0.6618(4) 0.5174(5) 0.122(4) Uani 1 1 d . . .
H35 H 0.8026 0.6358 0.4734 0.146 Uiso 1 1 calc R . .
C36 C 0.9197(9) 0.6677(4) 0.5437(5) 0.115(3) Uani 1 1 d . . .
H36 H 0.9688 0.6466 0.5164 0.138 Uiso 1 1 calc R . .
C37 C 0.9439(6) 0.7044(3) 0.6090(4) 0.0782(18) Uani 1 1 d . . .
H37 H 1.0098 0.7075 0.6269 0.094 Uiso 1 1 calc R . .
C38 C 0.8730(5) 0.7369(2) 0.6489(3) 0.0569(14) Uani 1 1 d . . .
C39 C 0.9757(4) 0.7929(2) 0.7511(3) 0.0485(12) Uani 1 1 d . . .
C40 C 0.9651(3) 0.8312(2) 0.8259(3) 0.0471(12) Uani 1 1 d . . .
C41 C 1.0459(4) 0.8579(3) 0.8670(3) 0.0616(14) Uani 1 1 d . . .
H41 H 1.1092 0.8531 0.8481 0.074 Uiso 1 1 calc R . .
C42 C 1.0315(5) 0.8919(3) 0.9367(4) 0.0773(18) Uani 1 1 d . . .
H42 H 1.0850 0.9118 0.9638 0.093 Uiso 1 1 calc R . .
C43 C 0.9406(5) 0.8965(3) 0.9653(3) 0.0702(16) Uani 1 1 d . . .
H43 H 0.9310 0.9177 1.0134 0.084 Uiso 1 1 calc R . .
C44 C 0.8616(4) 0.8692(3) 0.9225(3) 0.0575(13) Uani 1 1 d . . .
H44 H 0.7986 0.8727 0.9423 0.069 Uiso 1 1 calc R . .
N1 N 0.9656(3) 1.0817(2) 0.4286(2) 0.0505(10) Uani 1 1 d . . .
N2 N 0.8102(3) 1.0178(2) 0.3848(2) 0.0589(12) Uani 1 1 d . . .
N3 N 0.6067(3) 1.03865(19) 0.6656(2) 0.0458(10) Uani 1 1 d . . .
N4 N 0.7173(3) 1.0663(2) 0.8044(2) 0.0525(11) Uani 1 1 d D . .
H4A H 0.7139 1.1050 0.8236 0.079 Uiso 1 1 d RD . .
N5 N 0.9066(3) 1.0704(2) 0.7628(2) 0.0497(10) Uani 1 1 d . . .
N6 N 0.7893(3) 0.94821(19) 0.6908(2) 0.0436(9) Uani 1 1 d . . .
N7 N 0.7539(3) 1.16312(19) 0.6577(2) 0.0454(9) Uani 1 1 d . . .
N8 N 0.8727(3) 0.83780(18) 0.8533(2) 0.0446(9) Uani 1 1 d . . .
N9 N 0.8877(3) 0.77512(18) 0.7187(2) 0.0463(9) Uani 1 1 d . . .
N10 N 0.7056(3) 0.7649(2) 0.6703(3) 0.0575(12) Uani 1 1 d . . .
N11 N 0.6197(3) 0.8286(2) 0.7857(3) 0.0638(13) Uani 1 1 d . . .
O1 O 0.7389(2) 1.02422(15) 0.53995(18) 0.0422(7) Uani 1 1 d . . .
O2 O 0.9086(2) 1.07905(15) 0.58983(17) 0.0406(7) Uani 1 1 d . . .
O3 O 1.0589(3) 0.7825(2) 0.7265(2) 0.0798(12) Uani 1 1 d . . .
O4 O 0.5514(4) 0.7369(3) 0.6125(3) 0.1173(19) Uani 1 1 d . . .
O5 O 0.8329(6) 0.9616(8) 0.1187(9) 0.135(5) Uani 0.445(2) 1 d PDU A 1
O6 O 0.6885(13) 0.9530(9) 0.0325(6) 0.167(7) Uani 0.445(2) 1 d PDU A 1
O7 O 0.6835(11) 0.9300(7) 0.1745(7) 0.149(5) Uani 0.445(2) 1 d PDU A 1
O8 O 0.7165(13) 1.0329(5) 0.1294(11) 0.179(6) Uani 0.445(2) 1 d PDU A 1
Cl1 Cl 0.72528(16) 0.96342(12) 0.11099(12) 0.0921(8) Uani 0.445(2) 1 d PD A 1
O5A O 0.8050(9) 0.9267(7) 0.1468(9) 0.152(5) Uani 0.445(2) 1 d PDU A 2
O6A O 0.6861(11) 0.9261(7) 0.0441(7) 0.140(5) Uani 0.445(2) 1 d PDU A 2
O7A O 0.6566(8) 0.9755(7) 0.1702(7) 0.124(4) Uani 0.445(2) 1 d PDU A 2
O8A O 0.7621(14) 1.0249(6) 0.0846(11) 0.201(7) Uani 0.445(2) 1 d PDU A 2
Cl1A Cl 0.72528(16) 0.96342(12) 0.11099(12) 0.0921(8) Uani 0.445(2) 1 d P A 2
Cu1 Cu 0.85246(4) 1.05482(3) 0.48625(3) 0.04268(19) Uani 1 1 d . . .
Mn1 Mn 0.77505(5) 1.05576(3) 0.67017(4) 0.0378(2) Uani 1 1 d . . .
Cr Cr 0.76659(5) 0.80519(3) 0.76723(4) 0.0415(2) Uani 1 1 d . . .
O9 O 0.7600(9) 1.1596(7) 0.4558(7) 0.110(4) Uiso 0.445(2) 1 d PU A 3
O9A O 0.7803(10) 1.2158(7) 0.4369(9) 0.166(5) Uiso 0.555(2) 1 d PU A 4

loop_
_atom_site_aniso_label
_atom_site_aniso_U_11
_atom_site_aniso_U_22
_atom_site_aniso_U_33
_atom_site_aniso_U_23
_atom_site_aniso_U_13
_atom_site_aniso_U_12
C1 0.064(3) 0.060(3) 0.048(3) -0.012(3) -0.001(3) -0.005(3)
C2 0.047(3) 0.048(3) 0.051(3) -0.006(2) -0.004(2) -0.003(2)
C3 0.053(3) 0.054(3) 0.055(3) -0.014(3) -0.010(2) -0.002(2)
C4 0.057(3) 0.042(3) 0.060(3) -0.007(3) -0.018(3) -0.006(2)
C5 0.078(4) 0.063(4) 0.091(5) -0.017(3) -0.023(3) -0.023(3)
C6 0.040(2) 0.043(3) 0.067(3) 0.008(3) -0.008(2) -0.006(2)
C7 0.041(2) 0.037(3) 0.043(3) 0.003(2) -0.002(2) -0.003(2)
C8 0.039(2) 0.034(3) 0.046(3) 0.003(2) -0.005(2) -0.002(2)
C9 0.034(2) 0.043(3) 0.065(3) 0.005(3) 0.003(2) -0.002(2)
C10 0.054(3) 0.060(4) 0.070(4) -0.014(3) 0.019(3) -0.002(3)
C11 0.076(4) 0.052(3) 0.062(4) -0.006(3) 0.025(3) -0.014(3)
C12 0.093(4) 0.067(4) 0.042(3) 0.008(3) 0.008(3) 0.003(3)
C13 0.080(4) 0.076(4) 0.054(3) 0.016(3) -0.011(3) -0.003(3)
C14 0.055(3) 0.062(4) 0.053(3) -0.008(3) -0.011(2) -0.005(3)
C15 0.044(3) 0.048(3) 0.051(3) -0.005(2) -0.001(2) -0.006(2)
C16 0.054(3) 0.062(4) 0.068(4) -0.007(3) -0.007(3) -0.012(3)
C17 0.045(3) 0.055(4) 0.084(4) -0.008(3) -0.001(3) -0.013(2)
C18 0.063(4) 0.071(4) 0.118(6) -0.014(4) 0.000(4) -0.030(3)
C19 0.046(3) 0.059(4) 0.078(4) 0.010(3) 0.003(3) -0.011(2)
C20 0.047(3) 0.047(3) 0.058(3) 0.004(3) 0.000(2) -0.003(2)
C21 0.039(2) 0.034(3) 0.052(3) -0.003(2) 0.001(2) 0.000(2)
C22 0.048(3) 0.060(3) 0.060(3) 0.011(3) 0.010(2) -0.004(3)
C23 0.068(4) 0.076(4) 0.051(3) 0.006(3) 0.015(3) -0.003(3)
C24 0.087(4) 0.088(5) 0.050(3) -0.001(3) 0.015(3) -0.015(3)
C25 0.038(2) 0.034(3) 0.045(3) 0.005(2) -0.0005(19) 0.001(2)
C26 0.048(3) 0.031(3) 0.048(3) -0.004(2) 0.003(2) 0.001(2)
C27 0.065(4) 0.060(4) 0.108(5) 0.024(4) 0.032(4) 0.009(3)
C28 0.069(5) 0.108(6) 0.145(8) 0.060(6) 0.042(5) 0.029(4)
C29 0.053(4) 0.125(8) 0.183(10) 0.090(8) 0.010(6) 0.014(5)
C30 0.060(4) 0.122(7) 0.156(8) 0.078(7) -0.023(5) -0.016(4)
C31 0.064(4) 0.067(4) 0.091(5) 0.037(4) -0.013(3) -0.019(3)
C32 0.082(4) 0.072(4) 0.075(4) 0.033(4) -0.032(4) -0.030(4)
C33 0.108(5) 0.036(3) 0.043(3) 0.004(2) -0.007(3) -0.013(3)
C34 0.159(7) 0.066(5) 0.050(4) 0.007(3) -0.013(4) -0.038(5)
C35 0.257(13) 0.058(5) 0.052(4) -0.014(4) 0.031(7) -0.021(7)
C36 0.189(10) 0.071(5) 0.086(6) -0.015(5) 0.030(6) 0.007(6)
C37 0.116(5) 0.057(4) 0.063(4) -0.007(3) 0.018(4) 0.012(4)
C38 0.098(4) 0.034(3) 0.039(3) 0.004(2) 0.005(3) 0.003(3)
C39 0.053(3) 0.048(3) 0.045(3) 0.014(2) 0.003(2) 0.016(2)
C40 0.049(3) 0.043(3) 0.049(3) 0.013(2) -0.001(2) 0.009(2)
C41 0.055(3) 0.067(4) 0.061(3) 0.005(3) -0.015(3) 0.010(3)
C42 0.081(4) 0.072(4) 0.076(4) 0.002(4) -0.035(4) -0.001(3)
C43 0.087(4) 0.073(4) 0.049(3) -0.010(3) -0.012(3) 0.009(3)
C44 0.071(3) 0.054(3) 0.048(3) -0.001(3) 0.007(3) 0.007(3)
N1 0.052(2) 0.053(3) 0.046(2) 0.005(2) 0.0025(19) -0.005(2)
N2 0.063(3) 0.071(3) 0.044(2) -0.009(2) 0.010(2) -0.011(2)
N3 0.045(2) 0.039(2) 0.054(2) -0.0022(19) 0.0056(18) 0.0002(18)
N4 0.071(3) 0.042(3) 0.045(2) -0.0040(19) 0.002(2) 0.004(2)
N5 0.057(2) 0.051(3) 0.041(2) 0.0030(19) -0.0057(19) 0.000(2)
N6 0.047(2) 0.038(2) 0.046(2) 0.0058(19) 0.0013(17) 0.0027(18)
N7 0.049(2) 0.033(2) 0.054(2) -0.0024(19) 0.0047(18) -0.0005(18)
N8 0.056(2) 0.036(2) 0.042(2) 0.0079(18) -0.0027(18) 0.0033(18)
N9 0.061(2) 0.031(2) 0.047(2) 0.0022(18) 0.0000(19) 0.0042(18)
N10 0.069(3) 0.050(3) 0.052(3) 0.010(2) -0.014(2) -0.016(2)
N11 0.054(3) 0.052(3) 0.086(4) 0.027(3) 0.008(3) -0.006(2)
O1 0.0428(16) 0.0413(18) 0.0425(17) -0.0043(15) 0.0027(13) -0.0098(14)
O2 0.0421(17) 0.0375(17) 0.0421(17) -0.0011(14) 0.0012(13) -0.0056(14)
O3 0.057(2) 0.108(4) 0.076(3) -0.003(2) 0.011(2) 0.020(2)
O4 0.115(4) 0.126(4) 0.105(4) 0.026(3) -0.058(3) -0.050(3)
O5 0.135(5) 0.135(5) 0.136(5) -0.0006(10) 0.0069(11) 0.0004(10)
O6 0.167(7) 0.167(7) 0.166(7) 0.0001(10) 0.0071(11) -0.0002(10)
O7 0.150(5) 0.149(5) 0.149(5) 0.0003(10) 0.0070(11) -0.0005(10)
O8 0.179(6) 0.179(6) 0.179(6) -0.0005(10) 0.0081(11) 0.0006(10)
Cl1 0.0911(14) 0.1122(18) 0.0742(13) 0.0048(12) 0.0181(10) 0.0235(12)
O5A 0.152(5) 0.152(5) 0.152(5) 0.0005(10) 0.0065(11) 0.0012(10)
O6A 0.140(5) 0.140(5) 0.139(5) -0.0004(10) 0.0059(11) -0.0001(10)
O7A 0.124(4) 0.124(4) 0.124(4) -0.0001(10) 0.0068(11) 0.0008(10)
O8A 0.202(7) 0.201(7) 0.201(7) 0.0004(10) 0.0093(11) -0.0006(10)
Cl1A 0.0911(14) 0.1122(18) 0.0742(13) 0.0048(12) 0.0181(10) 0.0235(12)
Cu1 0.0435(3) 0.0442(4) 0.0406(3) -0.0001(3) 0.0037(2) -0.0056(2)
Mn1 0.0454(4) 0.0271(4) 0.0410(4) 0.0009(3) 0.0017(3) -0.0011(3)
Cr 0.0470(4) 0.0291(4) 0.0481(5) 0.0075(3) -0.0004(3) -0.0019(3)

loop_
_atom_type_symbol
_atom_type_description
_atom_type_scat_dispersion_real
_atom_type_scat_dispersion_imag
_atom_type_scat_source
C C 0.0033 0.0016 'International Tables Vol C Tables 4.2.6.8 and 6.1.1.4'
H H 0.0000 0.0000 'International Tables Vol C Tables 4.2.6.8 and 6.1.1.4'
N N 0.0061 0.0033 'International Tables Vol C Tables 4.2.6.8 and 6.1.1.4'
O O 0.0106 0.0060 'International Tables Vol C Tables 4.2.6.8 and 6.1.1.4'
Cu Cu 0.3201 1.2651 'International Tables Vol C Tables 4.2.6.8 and 6.1.1.4'
Cl Cl 0.1484 0.1585 'International Tables Vol C Tables 4.2.6.8 and 6.1.1.4'
Mn Mn 0.3368 0.7283 'International Tables Vol C Tables 4.2.6.8 and 6.1.1.4'
Cr Cr 0.3209 0.6236 'International Tables Vol C Tables 4.2.6.8 and 6.1.1.4'

loop_
_geom_angle_atom_site_label_1
_geom_angle_atom_site_label_2
_geom_angle_atom_site_label_3
_geom_angle
_geom_angle_site_symmetry_1
_geom_angle_site_symmetry_3
N2 C1 C2 124.5(5) . .
N2 C1 H1 117.7 . .
C2 C1 H1 117.7 . .
C3 C2 C1 115.9(5) . .
C3 C2 C8 119.3(5) . .
C1 C2 C8 124.6(4) . .
C4 C3 C2 123.5(5) . .
C4 C3 H3 118.3 . .
C2 C3 H3 118.3 . .
C3 C4 C6 116.8(5) . .
C3 C4 C5 122.7(5) . .
C6 C4 C5 120.6(5) . .
C4 C5 H5A 109.5 . .
C4 C5 H5B 109.5 . .
H5A C5 H5B 109.5 . .
C4 C5 H5C 109.5 . .
H5A C5 H5C 109.5 . .
H5B C5 H5C 109.5 . .
C4 C6 C7 123.7(5) . .
C4 C6 H6 118.2 . .
C7 C6 H6 118.2 . .
C6 C7 C8 119.4(4) . .
C6 C7 C9 116.5(4) . .
C8 C7 C9 123.9(4) . .
O1 C8 C7 120.7(4) . .
O1 C8 C2 122.6(4) . .
C7 C8 C2 116.7(4) . .
N3 C9 C7 128.6(4) . .
N3 C9 H9 115.7 . .
C7 C9 H9 115.7 . .
N3 C10 C11 107.2(4) . .
N3 C10 H10A 110.3 . .
C11 C10 H10A 110.3 . .
N3 C10 H10B 110.3 . .
C11 C10 H10B 110.3 . .
H10A C10 H10B 108.5 . .
N4 C11 C10 109.2(4) . .
N4 C11 H11A 109.8 . .
C10 C11 H11A 109.8 . .
N4 C11 H11B 109.8 . .
C10 C11 H11B 109.8 . .
H11A C11 H11B 108.3 . .
N4 C12 C13 108.4(5) . .
N4 C12 H12A 110.0 . .
C13 C12 H12A 110.0 . .
N4 C12 H12B 110.0 . .
C13 C12 H12B 110.0 . .
H12A C12 H12B 108.4 . .
N5 C13 C12 113.7(5) . .
N5 C13 H13A 108.8 . .
C12 C13 H13A 108.8 . .
N5 C13 H13B 108.8 . .
C12 C13 H13B 108.8 . .
H13A C13 H13B 107.7 . .
N5 C14 C15 129.7(5) . .
N5 C14 H14 115.1 . .
C15 C14 H14 115.1 . .
C16 C15 C21 118.8(5) . .
C16 C15 C14 114.7(5) . .
C21 C15 C14 126.3(4) . .
C17 C16 C15 124.3(5) . .
C17 C16 H16 117.9 . .
C15 C16 H16 117.9 . .
C16 C17 C19 116.1(5) . .
C16 C17 C18 121.4(6) . .
C19 C17 C18 122.4(6) . .
C17 C18 H18A 109.5 . .
C17 C18 H18B 109.5 . .
H18A C18 H18B 109.5 . .
C17 C18 H18C 109.5 . .
H18A C18 H18C 109.5 . .
H18B C18 H18C 109.5 . .
C17 C19 C20 123.4(5) . .
C17 C19 H19 118.3 . .
C20 C19 H19 118.3 . .
C19 C20 C21 120.0(5) . .
C19 C20 C22 115.7(5) . .
C21 C20 C22 124.1(4) . .
O2 C21 C20 123.5(4) . .
O2 C21 C15 119.5(4) . .
C20 C21 C15 117.0(4) . .
N1 C22 C20 125.9(5) . .
N1 C22 H22 117.1 . .
C20 C22 H22 117.1 . .
N1 C23 C24 109.3(5) . .
N1 C23 H23A 109.8 . .
C24 C23 H23A 109.8 . .
N1 C23 H23B 109.8 . .
C24 C23 H23B 109.8 . .
H23A C23 H23B 108.3 . .
N2 C24 C23 108.2(5) . .
N2 C24 H24A 110.1 . .
C23 C24 H24A 110.1 . .
N2 C24 H24B 110.1 . .
C23 C24 H24B 110.1 . .
H24A C24 H24B 108.4 . .
N6 C25 Cr 175.8(4) . .
N7 C26 Cr 168.8(4) . 2_656
N11 C27 C28 120.9(8) . .
N11 C27 H27 119.5 . .
C28 C27 H27 119.5 . .
C29 C28 C27 119.5(9) . .
C29 C28 H28 120.2 . .
C27 C28 H28 120.2 . .
C28 C29 C30 121.8(8) . .
C28 C29 H29 119.1 . .
C30 C29 H29 119.1 . .
C31 C30 C29 115.9(9) . .
C31 C30 H30 122.0 . .
C29 C30 H30 122.0 . .
N11 C31 C30 122.0(8) . .
N11 C31 C32 118.1(5) . .
C30 C31 C32 119.9(8) . .
O4 C32 N10 127.0(8) . .
O4 C32 C31 120.8(7) . .
N10 C32 C31 112.2(5) . .
N10 C33 C34 127.4(7) . .
N10 C33 C38 114.4(4) . .
C34 C33 C38 118.2(7) . .
C35 C34 C33 120.0(8) . .
C35 C34 H34 120.0 . .
C33 C34 H34 120.0 . .
C34 C35 C36 121.0(8) . .
C34 C35 H35 119.5 . .
C36 C35 H35 119.5 . .
C37 C36 C35 119.5(9) . .
C37 C36 H36 120.2 . .
C35 C36 H36 120.2 . .
C36 C37 C38 121.2(8) . .
C36 C37 H37 119.4 . .
C38 C37 H37 119.4 . .
C37 C38 N9 126.9(6) . .
C37 C38 C33 120.1(5) . .
N9 C38 C33 113.0(5) . .
O3 C39 N9 128.8(5) . .
O3 C39 C40 119.6(5) . .
N9 C39 C40 111.5(4) . .
N8 C40 C41 120.8(5) . .
N8 C40 C39 117.4(4) . .
C41 C40 C39 121.8(5) . .
C40 C41 C42 119.1(5) . .
C40 C41 H41 120.5 . .
C42 C41 H41 120.5 . .
C43 C42 C41 120.1(6) . .
C43 C42 H42 119.9 . .
C41 C42 H42 119.9 . .
C42 C43 C44 119.1(6) . .
C42 C43 H43 120.4 . .
C44 C43 H43 120.4 . .
N8 C44 C43 122.1(5) . .
N8 C44 H44 118.9 . .
C43 C44 H44 118.9 . .
C22 N1 C23 121.9(4) . .
C22 N1 Cu1 124.5(4) . .
C23 N1 Cu1 113.7(3) . .
C1 N2 C24 122.0(5) . .
C1 N2 Cu1 124.7(4) . .
C24 N2 Cu1 113.0(4) . .
C9 N3 C10 116.9(4) . .
C9 N3 Mn1 124.6(3) . .
C10 N3 Mn1 114.2(3) . .
C12 N4 C11 111.9(4) . .
C12 N4 Mn1 107.8(3) . .
C11 N4 Mn1 110.9(3) . .
C12 N4 H4A 106.4 . .
C11 N4 H4A 102.8 . .
Mn1 N4 H4A 116.9 . .
C14 N5 C13 114.8(4) . .
C14 N5 Mn1 125.1(3) . .
C13 N5 Mn1 116.2(3) . .
C25 N6 Mn1 162.9(4) . .
C26 N7 Mn1 158.6(4) . .
C44 N8 C40 118.6(4) . .
C44 N8 Cr 130.4(4) . .
C40 N8 Cr 110.4(3) . .
C39 N9 C38 125.2(4) . .
C39 N9 Cr 119.4(3) . .
C38 N9 Cr 115.4(3) . .
C32 N10 C33 127.5(5) . .
C32 N10 Cr 116.8(4) . .
C33 N10 Cr 115.3(4) . .
C27 N11 C31 119.7(6) . .
C27 N11 Cr 129.2(4) . .
C31 N11 Cr 110.4(4) . .
C8 O1 Cu1 125.3(3) . .
C8 O1 Mn1 129.0(3) . .
Cu1 O1 Mn1 102.03(12) . .
C21 O2 Cu1 125.2(3) . .
C21 O2 Mn1 132.0(3) . .
Cu1 O2 Mn1 100.28(12) . .
O6 Cl1 O7 119.6(9) . .
O6 Cl1 O5 113.0(9) . .
O7 Cl1 O5 110.8(8) . .
O6 Cl1 O8 108.5(9) . .
O7 Cl1 O8 106.4(9) . .
O5 Cl1 O8 95.5(8) . .
O1 Cu1 N2 93.94(15) . .
O1 Cu1 O2 87.52(12) . .
N2 Cu1 O2 170.30(17) . .
O1 Cu1 N1 176.98(16) . .
N2 Cu1 N1 83.39(18) . .
O2 Cu1 N1 94.87(15) . .
N7 Mn1 N6 175.73(14) . .
N7 Mn1 N3 91.56(14) . .
N6 Mn1 N3 86.05(14) . .
N7 Mn1 O1 99.84(13) . .
N6 Mn1 O1 83.02(13) . .
N3 Mn1 O1 75.98(12) . .
N7 Mn1 N5 91.39(15) . .
N6 Mn1 N5 88.20(14) . .
N3 Mn1 N5 140.18(15) . .
O1 Mn1 N5 142.13(13) . .
N7 Mn1 O2 80.92(12) . .
N6 Mn1 O2 103.10(13) . .
N3 Mn1 O2 142.88(13) . .
O1 Mn1 O2 69.73(10) . .
N5 Mn1 O2 76.65(12) . .
N7 Mn1 N4 87.26(14) . .
N6 Mn1 N4 88.62(14) . .
N3 Mn1 N4 71.61(14) . .
O1 Mn1 N4 146.99(13) . .
N5 Mn1 N4 68.89(15) . .
O2 Mn1 N4 143.20(13) . .
N9 Cr N10 81.51(18) . .
N9 Cr N11 162.86(19) . .
N10 Cr N11 81.6(2) . .
N9 Cr C26 90.26(17) . 2_646
N10 Cr C26 87.29(18) . 2_646
N11 Cr C26 91.57(17) . 2_646
N9 Cr N8 80.04(16) . .
N10 Cr N8 161.54(19) . .
N11 Cr N8 116.87(19) . .
C26 Cr N8 92.93(16) 2_646 .
N9 Cr C25 91.63(16) . .
N10 Cr C25 94.51(17) . .
N11 Cr C25 87.08(17) . .
C26 Cr C25 177.56(18) 2_646 .
N8 Cr C25 85.89(16) . .

loop_
_geom_bond_atom_site_label_1
_geom_bond_atom_site_label_2
_geom_bond_distance
_geom_bond_site_symmetry_2
C1 N2 1.286(7) .
C1 C2 1.421(7) .
C1 H1 0.9300 .
C2 C3 1.413(7) .
C2 C8 1.430(7) .
C3 C4 1.355(7) .
C3 H3 0.9300 .
C4 C6 1.381(7) .
C4 C5 1.531(7) .
C5 H5A 0.9600 .
C5 H5B 0.9600 .
C5 H5C 0.9600 .
C6 C7 1.398(6) .
C6 H6 0.9300 .
C7 C8 1.422(6) .
C7 C9 1.434(7) .
C8 O1 1.328(5) .
C9 N3 1.270(6) .
C9 H9 0.9300 .
C10 N3 1.460(6) .
C10 C11 1.505(8) .
C10 H10A 0.9700 .
C10 H10B 0.9700 .
C11 N4 1.463(7) .
C11 H11A 0.9700 .
C11 H11B 0.9700 .
C12 N4 1.462(7) .
C12 C13 1.487(8) .
C12 H12A 0.9700 .
C12 H12B 0.9700 .
C13 N5 1.476(7) .
C13 H13A 0.9700 .
C13 H13B 0.9700 .
C14 N5 1.271(6) .
C14 C15 1.432(7) .
C14 H14 0.9300 .
C15 C16 1.406(7) .
C15 C21 1.422(6) .
C16 C17 1.364(8) .
C16 H16 0.9300 .
C17 C19 1.369(8) .
C17 C18 1.521(7) .
C18 H18A 0.9600 .
C18 H18B 0.9600 .
C18 H18C 0.9600 .
C19 C20 1.401(7) .
C19 H19 0.9300 .
C20 C21 1.412(7) .
C20 C22 1.445(7) .
C21 O2 1.331(5) .
C22 N1 1.279(6) .
C22 H22 0.9300 .
C23 N1 1.462(7) .
C23 C24 1.467(8) .
C23 H23A 0.9700 .
C23 H23B 0.9700 .
C24 N2 1.454(7) .
C24 H24A 0.9700 .
C24 H24B 0.9700 .
C25 N6 1.141(5) .
C25 Cr 2.101(5) .
C26 N7 1.131(5) .
C26 Cr 2.092(5) 2_656
C27 N11 1.343(8) .
C27 C28 1.404(9) .
C27 H27 0.9300 .
C28 C29 1.308(13) .
C28 H28 0.9300 .
C29 C30 1.439(13) .
C29 H29 0.9300 .
C30 C31 1.387(10) .
C30 H30 0.9300 .
C31 N11 1.358(8) .
C31 C32 1.476(10) .
C32 O4 1.232(7) .
C32 N10 1.372(7) .
C33 N10 1.391(7) .
C33 C34 1.397(8) .
C33 C38 1.437(8) .
C34 C35 1.366(11) .
C34 H34 0.9300 .
C35 C36 1.412(13) .
C35 H35 0.9300 .
C36 C37 1.358(10) .
C36 H36 0.9300 .
C37 C38 1.369(8) .
C37 H37 0.9300 .
C38 N9 1.416(6) .
C39 O3 1.232(6) .
C39 N9 1.337(6) .
C39 C40 1.493(7) .
C40 N8 1.357(6) .
C40 C41 1.379(7) .
C41 C42 1.381(8) .
C41 H41 0.9300 .
C42 C43 1.342(8) .
C42 H42 0.9300 .
C43 C44 1.379(8) .
C43 H43 0.9300 .
C44 N8 1.342(6) .
C44 H44 0.9300 .
N1 Cu1 1.925(4) .
N2 Cu1 1.924(4) .
N3 Mn1 2.301(4) .
N4 Mn1 2.419(4) .
N4 H4A 0.8628 .
N5 Mn1 2.325(4) .
N6 Mn1 2.256(4) .
N7 Mn1 2.245(4) .
N8 Cr 2.096(4) .
N9 Cr 1.960(4) .
N10 Cr 1.969(4) .
N11 Cr 2.081(5) .
O1 Cu1 1.919(3) .
O1 Mn1 2.303(3) .
O2 Cu1 1.925(3) .
O2 Mn1 2.348(3) .
O5 Cl1 1.455(8) .
O6 Cl1 1.399(8) .
O7 Cl1 1.405(8) .
O8 Cl1 1.474(8) .
Cr C26 2.092(5) 2_646
